data_2022575
loop_
_publ_author_name
'Kunchur, Harish S.'
'Mondal, Dipanjan'
'Rao, Sowmya'
'Mague, Joel T.'
'Balakrishna, Maravanji S.'

_publ_section_title
;
 Synthesis, structural, characterization and Hirshfeld analysis of a
 bisselenide and a zinc complex of a new hemilabile
 ferrocenylbisphosphane,
 [Fe{C~5~H~4~P(C~6~H~4~CH~2~NMe~2~-<i>o</i>)~2~}~2~]
;
_journal_coeditor_code ZO3012
_journal_issue 11
_journal_name_full 'Acta Crystallographica Section C'
_journal_page_first 725
_journal_page_last 733
_journal_paper_doi 10.1107/S205322962101072X
_journal_volume 77
_journal_year 2021
_chemical_formula_iupac '[Fe (C23 H28 N2 P1 Se1)2]'
_chemical_formula_moiety 'C46 H56 Fe N4 P2 Se2'
_chemical_formula_sum 'C46 H56 Fe N4 P2 Se2'
_chemical_formula_weight 940.65
_chemical_name_systematic
;
(Ferrocene-1,1'-diyl)bis(bis{2-[(dimethylamino)methyl]phenyl}phosphine
selenide)
;
_space_group_crystal_system triclinic
_space_group_IT_number 2
_space_group_name_Hall '-P 1'
_space_group_name_H-M_alt 'P -1'
_atom_sites_solution_hydrogens geom
_atom_sites_solution_primary direct
_atom_sites_solution_secondary difmap
_audit_creation_method SHELXL-2014/7
_cell_angle_alpha 93.969(5)
_cell_angle_beta 97.973(5)
_cell_angle_gamma 94.312(5)
_cell_formula_units_Z 1
_cell_length_a 9.244(4)
_cell_length_b 10.465(5)
_cell_length_c 10.998(5)
_cell_measurement_reflns_used 9535
_cell_measurement_temperature 100(2)
_cell_measurement_theta_max 28.4275
_cell_measurement_theta_min 2.6004
_cell_volume 1047.2(8)
_computing_cell_refinement
;
<i>SAINT</i> (Bruker, 2015)
;
_computing_data_collection
;
<i>APEX2</i> (Bruker, 2015)
;
_computing_data_reduction
;
<i>SAINT</i> (Bruker, 2015)
;
_computing_molecular_graphics
;
<i>DIAMOND</i> (Brandenburg & Putz, 2012)
;
_computing_publication_material
;
<i>SHELXTL</i> (Bruker, 2015) and
<i>CELL_NOW</i> (Sheldrick, 2008)
;
_computing_structure_refinement
;
<i>SHELXL</i> (Sheldrick, 2015b)
;
_computing_structure_solution
;
<i>SHELXT</i> (Sheldrick, 2015a)
;
_diffrn_ambient_temperature 100(2)
_diffrn_detector_area_resol_mean 8.3660
_diffrn_measured_fraction_theta_full 0.990
_diffrn_measured_fraction_theta_max 0.921
_diffrn_measurement_device_type 'Bruker SMART APEX CCD'
_diffrn_measurement_method '\f and \w scans'
_diffrn_radiation_monochromator graphite
_diffrn_radiation_type MoK\a
_diffrn_radiation_wavelength 0.71073
_diffrn_reflns_av_R_equivalents 0.0485
_diffrn_reflns_av_unetI/netI 0.0588
_diffrn_reflns_limit_h_max 12
_diffrn_reflns_limit_h_min -11
_diffrn_reflns_limit_k_max 12
_diffrn_reflns_limit_k_min -12
_diffrn_reflns_limit_l_max 14
_diffrn_reflns_limit_l_min -12
_diffrn_reflns_number 17800
_diffrn_reflns_theta_full 26.000
_diffrn_reflns_theta_max 28.427
_diffrn_reflns_theta_min 1.876
_diffrn_source 'fine-focus sealed tube'
_exptl_absorpt_coefficient_mu 2.213
_exptl_absorpt_correction_T_max 0.91
_exptl_absorpt_correction_T_min 0.63
_exptl_absorpt_correction_type multi-scan
_exptl_absorpt_process_details
;
(<i>SADABS</i>; Bruker, 2015)
;
_exptl_crystal_colour gold
_exptl_crystal_density_diffrn 1.491
_exptl_crystal_density_method 'not measured'
_exptl_crystal_description column
_exptl_crystal_F_000 484
_exptl_crystal_size_max 0.230
_exptl_crystal_size_mid 0.056
_exptl_crystal_size_min 0.043
_refine_diff_density_max 1.627
_refine_diff_density_min -1.836
_refine_ls_extinction_method none
_refine_ls_goodness_of_fit_ref 1.047
_refine_ls_hydrogen_treatment constr
_refine_ls_matrix_type full
_refine_ls_number_parameters 254
_refine_ls_number_reflns 4853
_refine_ls_number_restraints 0
_refine_ls_restrained_S_all 1.047
_refine_ls_R_factor_all 0.0641
_refine_ls_R_factor_gt 0.0576
_refine_ls_shift/su_max 0.001
_refine_ls_shift/su_mean 0.000
_refine_ls_structure_factor_coef Fsqd
_refine_ls_weighting_details 'w=1/[\s^2^(Fo^2^)+(0.1155P)^2^+0.5035P] where P=(Fo^2^+2Fc^2^)/3'
_refine_ls_weighting_scheme calc
_refine_ls_wR_factor_gt 0.1627
_refine_ls_wR_factor_ref 0.1700
_reflns_number_gt 4250
_reflns_number_total 4853
_reflns_threshold_expression 'I > 2\s(I)'
_cod_data_source_file zo3012sup1.cif
_cod_data_source_block Compound_2
_cod_original_cell_volume 1047.3(8)
_cod_database_code 2022575
_shelx_space_group_comment
;
The symmetry employed for this shelxl refinement is uniquely defined
by the following loop, which should always be used as a source of
symmetry information in preference to the above space-group names.
They are only intended as comments.
;
_shelx_estimated_absorpt_t_min 0.630
_shelx_estimated_absorpt_t_max 0.911

loop_
_space_group_symop_operation_xyz
'x, y, z'
'-x, -y, -z'

loop_
_atom_site_type_symbol
_atom_site_label
_atom_site_fract_x
_atom_site_fract_y
_atom_site_fract_z
_atom_site_U_iso_or_equiv
_atom_site_adp_type
_atom_site_calc_flag
_atom_site_occupancy
_atom_site_disorder_assembly
_atom_site_disorder_group
Se Se1 0.58085(4) -0.03032(3) 0.79310(3) 0.01609(15) Uani d 1 . .
Fe Fe1 1.0000 0.0000 1.0000 0.01219(19) Uani d 1 . .
P P1 0.73340(10) 0.13251(8) 0.80505(8) 0.0104(2) Uani d 1 . .
N N1 0.8698(3) 0.5733(3) 0.8098(3) 0.0158(6) Uani d 1 . .
N N2 0.3408(3) 0.2702(3) 0.5700(3) 0.0178(7) Uani d 1 . .
C C1 0.9188(4) 0.0974(3) 0.8535(3) 0.0124(7) Uani d 1 . .
C C2 0.9808(4) -0.0162(4) 0.8118(4) 0.0181(7) Uani d 1 . .
H H2 0.9299 -0.0860 0.7593 0.022 Uiso calc 1 . .
C C3 1.1312(5) -0.0067(4) 0.8622(4) 0.0243(9) Uani d 1 . .
H H3 1.1986 -0.0685 0.8484 0.029 Uiso calc 1 . .
C C4 1.1644(4) 0.1118(4) 0.9374(4) 0.0230(9) Uani d 1 . .
H H4 1.2572 0.1423 0.9824 0.028 Uiso calc 1 . .
C C5 1.0332(4) 0.1761(4) 0.9328(4) 0.0153(7) Uani d 1 . .
H H5 1.0232 0.2567 0.9746 0.018 Uiso calc 1 . .
C C6 0.7016(4) 0.2650(3) 0.9129(3) 0.0119(7) Uani d 1 . .
C C7 0.7644(4) 0.3932(3) 0.9159(3) 0.0123(7) Uani d 1 . .
C C8 0.7250(4) 0.4836(3) 1.0030(4) 0.0158(7) Uani d 1 . .
H H8 0.7640 0.5706 1.0057 0.019 Uiso calc 1 . .
C C9 0.6306(4) 0.4495(4) 1.0851(4) 0.0186(8) Uani d 1 . .
H H9 0.6058 0.5129 1.1430 0.022 Uiso calc 1 . .
C C10 0.5722(4) 0.3229(4) 1.0830(4) 0.0166(7) Uani d 1 . .
H H10 0.5090 0.2990 1.1403 0.020 Uiso calc 1 . .
C C11 0.6071(4) 0.2317(3) 0.9964(3) 0.0136(7) Uani d 1 . .
H H11 0.5660 0.1455 0.9940 0.016 Uiso calc 1 . .
C C12 0.8757(4) 0.4383(3) 0.8365(3) 0.0138(7) Uani d 1 . .
H H12A 0.9750 0.4263 0.8785 0.017 Uiso calc 1 . .
H H12B 0.8594 0.3839 0.7578 0.017 Uiso calc 1 . .
C C13 0.7362(4) 0.5912(4) 0.7259(4) 0.0241(9) Uani d 1 . .
H H13A 0.7321 0.6826 0.7131 0.036 Uiso calc 1 . .
H H13B 0.6501 0.5604 0.7619 0.036 Uiso calc 1 . .
H H13C 0.7372 0.5424 0.6467 0.036 Uiso calc 1 . .
C C14 0.9982(4) 0.6147(4) 0.7550(4) 0.0220(8) Uani d 1 . .
H H14A 0.9986 0.5627 0.6774 0.033 Uiso calc 1 . .
H H14B 1.0871 0.6037 0.8118 0.033 Uiso calc 1 . .
H H14C 0.9954 0.7054 0.7389 0.033 Uiso calc 1 . .
C C15 0.7295(4) 0.1888(3) 0.6512(3) 0.0126(7) Uani d 1 . .
C C16 0.6071(4) 0.2444(4) 0.5922(3) 0.0137(7) Uani d 1 . .
C C17 0.6082(4) 0.2749(4) 0.4701(4) 0.0185(8) Uani d 1 . .
H H17 0.5270 0.3131 0.4291 0.022 Uiso calc 1 . .
C C18 0.7252(4) 0.2504(4) 0.4079(4) 0.0201(8) Uani d 1 . .
H H18 0.7232 0.2717 0.3252 0.024 Uiso calc 1 . .
C C19 0.8438(4) 0.1956(4) 0.4656(4) 0.0196(8) Uani d 1 . .
H H19 0.9233 0.1782 0.4226 0.023 Uiso calc 1 . .
C C20 0.8473(4) 0.1655(3) 0.5882(3) 0.0144(7) Uani d 1 . .
H H20 0.9301 0.1290 0.6286 0.017 Uiso calc 1 . .
C C21 0.4773(4) 0.2777(4) 0.6550(3) 0.0160(7) Uani d 1 . .
H H21A 0.4659 0.2181 0.7197 0.019 Uiso calc 1 . .
H H21B 0.4973 0.3659 0.6955 0.019 Uiso calc 1 . .
C C22 0.2849(4) 0.1365(4) 0.5382(4) 0.0235(9) Uani d 1 . .
H H22A 0.3601 0.0891 0.5049 0.035 Uiso calc 1 . .
H H22B 0.1973 0.1323 0.4762 0.035 Uiso calc 1 . .
H H22C 0.2596 0.0979 0.6121 0.035 Uiso calc 1 . .
C C23 0.2313(4) 0.3412(4) 0.6227(4) 0.0242(9) Uani d 1 . .
H H23A 0.1400 0.3331 0.5646 0.036 Uiso calc 1 . .
H H23B 0.2674 0.4321 0.6389 0.036 Uiso calc 1 . .
H H23C 0.2129 0.3060 0.6999 0.036 Uiso calc 1 . .

loop_
_atom_site_aniso_label
_atom_site_aniso_U_11
_atom_site_aniso_U_22
_atom_site_aniso_U_33
_atom_site_aniso_U_12
_atom_site_aniso_U_13
_atom_site_aniso_U_23
Se1 0.0173(2) 0.0129(2) 0.0176(2) -0.00440(14) 0.00329(15) 0.00255(14)
Fe1 0.0123(4) 0.0128(4) 0.0136(4) 0.0041(3) 0.0052(3) 0.0060(3)
P1 0.0109(4) 0.0099(4) 0.0110(4) 0.0001(3) 0.0031(3) 0.0025(3)
N1 0.0162(15) 0.0105(14) 0.0221(17) 0.0010(11) 0.0057(13) 0.0049(12)
N2 0.0106(14) 0.0236(17) 0.0195(17) 0.0054(12) 0.0008(12) 0.0024(13)
C1 0.0123(16) 0.0144(16) 0.0125(17) 0.0037(13) 0.0042(13) 0.0068(12)
C2 0.0225(19) 0.0185(18) 0.0165(19) 0.0086(15) 0.0083(15) 0.0056(14)
C3 0.025(2) 0.034(2) 0.021(2) 0.0173(18) 0.0170(17) 0.0144(17)
C4 0.0119(17) 0.034(2) 0.027(2) 0.0007(15) 0.0048(15) 0.0232(18)
C5 0.0142(17) 0.0143(16) 0.0188(19) 0.0000(13) 0.0039(14) 0.0090(14)
C6 0.0104(15) 0.0149(16) 0.0109(16) 0.0025(12) 0.0015(12) 0.0031(12)
C7 0.0115(15) 0.0145(16) 0.0114(17) 0.0018(12) 0.0029(12) 0.0027(12)
C8 0.0157(17) 0.0117(16) 0.0196(19) -0.0013(13) 0.0033(14) -0.0003(13)
C9 0.0181(18) 0.0192(18) 0.0179(19) 0.0057(14) 0.0009(14) -0.0024(14)
C10 0.0140(17) 0.0233(19) 0.0143(18) 0.0021(14) 0.0067(13) 0.0036(14)
C11 0.0134(16) 0.0158(17) 0.0126(17) 0.0003(13) 0.0038(13) 0.0055(13)
C12 0.0144(16) 0.0103(16) 0.0175(18) 0.0012(12) 0.0035(13) 0.0048(13)
C13 0.0174(19) 0.031(2) 0.026(2) 0.0043(16) 0.0025(16) 0.0133(17)
C14 0.0197(19) 0.0176(18) 0.031(2) -0.0010(14) 0.0089(16) 0.0088(16)
C15 0.0148(16) 0.0116(15) 0.0112(17) -0.0017(12) 0.0020(13) 0.0022(12)
C16 0.0101(15) 0.0178(17) 0.0130(17) -0.0014(13) 0.0021(13) 0.0028(13)
C17 0.0145(17) 0.025(2) 0.0152(19) 0.0008(14) -0.0016(14) 0.0060(14)
C18 0.0205(19) 0.027(2) 0.0129(18) -0.0037(15) 0.0031(14) 0.0061(15)
C19 0.0193(18) 0.025(2) 0.0154(19) -0.0020(15) 0.0082(14) 0.0013(15)
C20 0.0147(17) 0.0141(16) 0.0148(18) -0.0014(13) 0.0028(13) 0.0050(13)
C21 0.0140(17) 0.0211(18) 0.0129(18) 0.0032(13) 0.0005(13) 0.0016(13)
C22 0.0155(18) 0.027(2) 0.026(2) 0.0018(15) -0.0006(16) -0.0039(17)
C23 0.0146(18) 0.029(2) 0.029(2) 0.0075(15) 0.0037(16) -0.0010(17)

loop_
_atom_type_symbol
_atom_type_description
_atom_type_scat_dispersion_real
_atom_type_scat_dispersion_imag
_atom_type_scat_source
C C 0.0033 0.0016 'International Tables Vol C Tables 4.2.6.8 and 6.1.1.4'
H H 0.0000 0.0000 'International Tables Vol C Tables 4.2.6.8 and 6.1.1.4'
N N 0.0061 0.0033 'International Tables Vol C Tables 4.2.6.8 and 6.1.1.4'
P P 0.1023 0.0942 'International Tables Vol C Tables 4.2.6.8 and 6.1.1.4'
Fe Fe 0.3463 0.8444 'International Tables Vol C Tables 4.2.6.8 and 6.1.1.4'
Se Se -0.0929 2.2259 'International Tables Vol C Tables 4.2.6.8 and 6.1.1.4'

loop_
_geom_angle_atom_site_label_1
_geom_angle_atom_site_label_2
_geom_angle_atom_site_label_3
_geom_angle_site_symmetry_1
_geom_angle_site_symmetry_3
_geom_angle
_geom_angle_publ_flag
C2 Fe1 C2 2_757 . 180.0 ?
C2 Fe1 C5 2_757 . 111.19(16) ?
C2 Fe1 C5 . . 68.81(16) ?
C2 Fe1 C5 2_757 2_757 68.81(16) ?
C2 Fe1 C5 . 2_757 111.19(16) ?
C5 Fe1 C5 . 2_757 180.0 ?
C2 Fe1 C1 2_757 2_757 40.95(14) ?
C2 Fe1 C1 . 2_757 139.05(14) ?
C5 Fe1 C1 . 2_757 138.92(14) ?
C5 Fe1 C1 2_757 2_757 41.08(14) ?
C2 Fe1 C1 2_757 . 139.05(14) ?
C2 Fe1 C1 . . 40.95(14) ?
C5 Fe1 C1 . . 41.08(14) ?
C5 Fe1 C1 2_757 . 138.92(14) ?
C1 Fe1 C1 2_757 . 180.0 ?
C2 Fe1 C3 2_757 2_757 40.27(17) ?
C2 Fe1 C3 . 2_757 139.73(17) ?
C5 Fe1 C3 . 2_757 111.82(16) ?
C5 Fe1 C3 2_757 2_757 68.18(16) ?
C1 Fe1 C3 2_757 2_757 68.21(15) ?
C1 Fe1 C3 . 2_757 111.79(15) ?
C2 Fe1 C3 2_757 . 139.73(17) ?
C2 Fe1 C3 . . 40.27(17) ?
C5 Fe1 C3 . . 68.18(16) ?
C5 Fe1 C3 2_757 . 111.82(16) ?
C1 Fe1 C3 2_757 . 111.79(15) ?
C1 Fe1 C3 . . 68.21(15) ?
C3 Fe1 C3 2_757 . 180.0 ?
C2 Fe1 C4 2_757 2_757 68.24(17) ?
C2 Fe1 C4 . 2_757 111.76(17) ?
C5 Fe1 C4 . 2_757 139.49(15) ?
C5 Fe1 C4 2_757 2_757 40.51(15) ?
C1 Fe1 C4 2_757 2_757 68.47(15) ?
C1 Fe1 C4 . 2_757 111.53(15) ?
C3 Fe1 C4 2_757 2_757 40.43(19) ?
C3 Fe1 C4 . 2_757 139.57(19) ?
C2 Fe1 C4 2_757 . 111.76(17) ?
C2 Fe1 C4 . . 68.24(17) ?
C5 Fe1 C4 . . 40.51(15) ?
C5 Fe1 C4 2_757 . 139.49(15) ?
C1 Fe1 C4 2_757 . 111.53(15) ?
C1 Fe1 C4 . . 68.47(15) ?
C3 Fe1 C4 2_757 . 139.57(19) ?
C3 Fe1 C4 . . 40.43(19) ?
C4 Fe1 C4 2_757 . 180.0 ?
C1 P1 C15 . . 106.22(16) ?
C1 P1 C6 . . 104.97(17) ?
C15 P1 C6 . . 109.45(16) ?
C1 P1 Se1 . . 113.04(12) ?
C15 P1 Se1 . . 108.10(12) ?
C6 P1 Se1 . . 114.70(12) ?
C14 N1 C12 . . 109.5(3) ?
C14 N1 C13 . . 109.7(3) ?
C12 N1 C13 . . 111.0(3) ?
C21 N2 C22 . . 110.2(3) ?
C21 N2 C23 . . 111.1(3) ?
C22 N2 C23 . . 110.1(3) ?
C2 C1 C5 . . 107.4(3) ?
C2 C1 P1 . . 124.1(3) ?
C5 C1 P1 . . 128.4(3) ?
C2 C1 Fe1 . . 69.4(2) ?
C5 C1 Fe1 . . 69.4(2) ?
P1 C1 Fe1 . . 128.89(19) ?
C3 C2 C1 . . 108.3(4) ?
C3 C2 Fe1 . . 70.7(2) ?
C1 C2 Fe1 . . 69.7(2) ?
C3 C2 H2 . . 125.9 ?
C1 C2 H2 . . 125.9 ?
Fe1 C2 H2 . . 125.4 ?
C2 C3 C4 . . 108.4(3) ?
C2 C3 Fe1 . . 69.0(2) ?
C4 C3 Fe1 . . 69.8(2) ?
C2 C3 H3 . . 125.8 ?
C4 C3 H3 . . 125.8 ?
Fe1 C3 H3 . . 126.9 ?
C5 C4 C3 . . 107.8(4) ?
C5 C4 Fe1 . . 69.0(2) ?
C3 C4 Fe1 . . 69.7(2) ?
C5 C4 H4 . . 126.1 ?
C3 C4 H4 . . 126.1 ?
Fe1 C4 H4 . . 126.8 ?
C4 C5 C1 . . 108.0(3) ?
C4 C5 Fe1 . . 70.5(2) ?
C1 C5 Fe1 . . 69.5(2) ?
C4 C5 H5 . . 126.0 ?
C1 C5 H5 . . 126.0 ?
Fe1 C5 H5 . . 125.6 ?
C11 C6 C7 . . 120.1(3) ?
C11 C6 P1 . . 114.8(3) ?
C7 C6 P1 . . 125.1(3) ?
C8 C7 C6 . . 117.5(3) ?
C8 C7 C12 . . 117.6(3) ?
C6 C7 C12 . . 124.9(3) ?
C9 C8 C7 . . 121.8(3) ?
C9 C8 H8 . . 119.1 ?
C7 C8 H8 . . 119.1 ?
C8 C9 C10 . . 120.2(3) ?
C8 C9 H9 . . 119.9 ?
C10 C9 H9 . . 119.9 ?
C11 C10 C9 . . 119.4(3) ?
C11 C10 H10 . . 120.3 ?
C9 C10 H10 . . 120.3 ?
C10 C11 C6 . . 121.0(3) ?
C10 C11 H11 . . 119.5 ?
C6 C11 H11 . . 119.5 ?
N1 C12 C7 . . 113.8(3) ?
N1 C12 H12A . . 108.8 ?
C7 C12 H12A . . 108.8 ?
N1 C12 H12B . . 108.8 ?
C7 C12 H12B . . 108.8 ?
H12A C12 H12B . . 107.7 ?
N1 C13 H13A . . 109.5 ?
N1 C13 H13B . . 109.5 ?
H13A C13 H13B . . 109.5 ?
N1 C13 H13C . . 109.5 ?
H13A C13 H13C . . 109.5 ?
H13B C13 H13C . . 109.5 ?
N1 C14 H14A . . 109.5 ?
N1 C14 H14B . . 109.5 ?
H14A C14 H14B . . 109.5 ?
N1 C14 H14C . . 109.5 ?
H14A C14 H14C . . 109.5 ?
H14B C14 H14C . . 109.5 ?
C20 C15 C16 . . 120.1(3) ?
C20 C15 P1 . . 117.9(3) ?
C16 C15 P1 . . 121.8(3) ?
C17 C16 C15 . . 118.1(3) ?
C17 C16 C21 . . 118.2(3) ?
C15 C16 C21 . . 123.6(3) ?
C18 C17 C16 . . 121.4(4) ?
C18 C17 H17 . . 119.3 ?
C16 C17 H17 . . 119.3 ?
C19 C18 C17 . . 120.2(4) ?
C19 C18 H18 . . 119.9 ?
C17 C18 H18 . . 119.9 ?
C18 C19 C20 . . 119.9(4) ?
C18 C19 H19 . . 120.1 ?
C20 C19 H19 . . 120.1 ?
C15 C20 C19 . . 120.3(3) ?
C15 C20 H20 . . 119.8 ?
C19 C20 H20 . . 119.8 ?
N2 C21 C16 . . 113.0(3) ?
N2 C21 H21A . . 109.0 ?
C16 C21 H21A . . 109.0 ?
N2 C21 H21B . . 109.0 ?
C16 C21 H21B . . 109.0 ?
H21A C21 H21B . . 107.8 ?
N2 C22 H22A . . 109.5 ?
N2 C22 H22B . . 109.5 ?
H22A C22 H22B . . 109.5 ?
N2 C22 H22C . . 109.5 ?
H22A C22 H22C . . 109.5 ?
H22B C22 H22C . . 109.5 ?
N2 C23 H23A . . 109.5 ?
N2 C23 H23B . . 109.5 ?
H23A C23 H23B . . 109.5 ?
N2 C23 H23C . . 109.5 ?
H23A C23 H23C . . 109.5 ?
H23B C23 H23C . . 109.5 ?

loop_
_geom_bond_atom_site_label_1
_geom_bond_atom_site_label_2
_geom_bond_site_symmetry_2
_geom_bond_distance
_geom_bond_publ_flag
Se1 P1 . 2.1132(11) ?
Fe1 C2 2_757 2.047(4) ?
Fe1 C2 . 2.047(4) ?
Fe1 C5 . 2.050(4) ?
Fe1 C5 2_757 2.050(4) ?
Fe1 C1 2_757 2.050(4) ?
Fe1 C1 . 2.050(4) ?
Fe1 C3 2_757 2.069(4) ?
Fe1 C3 . 2.069(4) ?
Fe1 C4 2_757 2.071(4) ?
Fe1 C4 . 2.071(4) ?
P1 C1 . 1.796(4) ?
P1 C15 . 1.826(4) ?
P1 C6 . 1.829(4) ?
N1 C14 . 1.455(5) ?
N1 C12 . 1.466(4) ?
N1 C13 . 1.468(5) ?
N2 C21 . 1.456(5) ?
N2 C22 . 1.457(5) ?
N2 C23 . 1.458(5) ?
C1 C2 . 1.433(5) ?
C1 C5 . 1.439(5) ?
C2 C3 . 1.417(6) ?
C2 H2 . 0.9500 ?
C3 C4 . 1.431(7) ?
C3 H3 . 0.9500 ?
C4 C5 . 1.427(5) ?
C4 H4 . 0.9500 ?
C5 H5 . 0.9500 ?
C6 C11 . 1.397(5) ?
C6 C7 . 1.418(5) ?
C7 C8 . 1.403(5) ?
C7 C12 . 1.508(5) ?
C8 C9 . 1.386(6) ?
C8 H8 . 0.9500 ?
C9 C10 . 1.390(5) ?
C9 H9 . 0.9500 ?
C10 C11 . 1.388(5) ?
C10 H10 . 0.9500 ?
C11 H11 . 0.9500 ?
C12 H12A . 0.9900 ?
C12 H12B . 0.9900 ?
C13 H13A . 0.9800 ?
C13 H13B . 0.9800 ?
C13 H13C . 0.9800 ?
C14 H14A . 0.9800 ?
C14 H14B . 0.9800 ?
C14 H14C . 0.9800 ?
C15 C20 . 1.396(5) ?
C15 C16 . 1.410(5) ?
C16 C17 . 1.403(5) ?
C16 C21 . 1.516(5) ?
C17 C18 . 1.387(5) ?
C17 H17 . 0.9500 ?
C18 C19 . 1.373(6) ?
C18 H18 . 0.9500 ?
C19 C20 . 1.402(5) ?
C19 H19 . 0.9500 ?
C20 H20 . 0.9500 ?
C21 H21A . 0.9900 ?
C21 H21B . 0.9900 ?
C22 H22A . 0.9800 ?
C22 H22B . 0.9800 ?
C22 H22C . 0.9800 ?
C23 H23A . 0.9800 ?
C23 H23B . 0.9800 ?
C23 H23C . 0.9800 ?

_cod_database_fobs_code 2022575
